data_4083628
loop_
_publ_author_name
'Song, Xu'
'Chan, Kin Shing'

_publ_section_title
;
 Syntheses of Acyliridium Porphyrins by Aldehydic Carbon&#x2212;Hydrogen
 Bond Activation with Iridium(III) Porphyrin Chloride and Methyl
;
_journal_issue 4
_journal_name_full Organometallics
_journal_page_first 965
_journal_paper_doi 10.1021/om060849+
_journal_volume 26
_journal_year 2007
_chemical_formula_sum 'C63 H57 Ir N4 O2'
_chemical_formula_weight 1094.33
_chemical_name_systematic
; 
 ? 
;
_space_group_IT_number 13
_symmetry_cell_setting monoclinic
_symmetry_space_group_name_Hall '-P 2yac'
_symmetry_space_group_name_H-M 'P 1 2/n 1'
_atom_sites_solution_hydrogens geom
_atom_sites_solution_primary direct
_atom_sites_solution_secondary difmap
_audit_creation_method SHELXL-97
_cell_angle_alpha 90.00
_cell_angle_beta 99.762(3)
_cell_angle_gamma 90.00
_cell_formula_units_Z 4
_cell_length_a 20.648(3)
_cell_length_b 13.5262(18)
_cell_length_c 20.692(3)
_cell_measurement_reflns_used 883
_cell_measurement_temperature 293(2)
_cell_measurement_theta_max 20.47
_cell_measurement_theta_min 2.50
_cell_volume 5695.4(14)
_computing_cell_refinement 'BRUKER SMART CCD DIFFRACTOMETER'
_computing_data_collection 'BRUKER SMART CCD DIFFRACTOMETER'
_computing_data_reduction 'BRUKER SMART CCD DIFFRACTOMETER'
_computing_molecular_graphics 'SIEMENS SHELXTL'
_computing_publication_material 'SIEMENS SHELXTL'
_computing_structure_refinement 'SHELXL-97 (Sheldrick, 1997)'
_computing_structure_solution 'SHELXS-97 (Sheldrick, 1990)'
_diffrn_ambient_temperature 293(2)
_diffrn_measured_fraction_theta_full 0.998
_diffrn_measured_fraction_theta_max 0.998
_diffrn_measurement_device_type 'BRUKER SMART CCD DIFFRACTOMETER'
_diffrn_measurement_method 'OMEGA SCAN'
_diffrn_radiation_monochromator graphite
_diffrn_radiation_source 'fine-focus sealed tube'
_diffrn_radiation_type MoK\a
_diffrn_radiation_wavelength 0.71073
_diffrn_reflns_av_R_equivalents 0.0619
_diffrn_reflns_av_sigmaI/netI 0.0703
_diffrn_reflns_limit_h_max 24
_diffrn_reflns_limit_h_min -20
_diffrn_reflns_limit_k_max 15
_diffrn_reflns_limit_k_min -16
_diffrn_reflns_limit_l_max 23
_diffrn_reflns_limit_l_min -24
_diffrn_reflns_number 30255
_diffrn_reflns_theta_full 25.00
_diffrn_reflns_theta_max 25.00
_diffrn_reflns_theta_min 1.51
_exptl_absorpt_coefficient_mu 2.388
_exptl_absorpt_correction_T_max 1.000
_exptl_absorpt_correction_T_min 0.415676
_exptl_absorpt_correction_type SADABS
_exptl_crystal_colour red
_exptl_crystal_density_diffrn 1.276
_exptl_crystal_density_meas 0
_exptl_crystal_density_method 'not measured'
_exptl_crystal_description block
_exptl_crystal_F_000 2224
_exptl_crystal_size_max 0.40
_exptl_crystal_size_mid 0.30
_exptl_crystal_size_min 0.20
_refine_diff_density_max 2.527
_refine_diff_density_min -2.447
_refine_diff_density_rms 0.178
_refine_ls_extinction_method none
_refine_ls_goodness_of_fit_ref 1.057
_refine_ls_hydrogen_treatment riding
_refine_ls_matrix_type full
_refine_ls_number_parameters 631
_refine_ls_number_reflns 10036
_refine_ls_number_restraints 24
_refine_ls_restrained_S_all 1.057
_refine_ls_R_factor_all 0.1345
_refine_ls_R_factor_gt 0.0797
_refine_ls_shift/su_max 0.013
_refine_ls_shift/su_mean 0.001
_refine_ls_structure_factor_coef Fsqd
_refine_ls_weighting_details 'calc w=1/[\s^2^(Fo^2^)+(0.1308P)^2^+34.8201P] where P=(Fo^2^+2Fc^2^)/3'
_refine_ls_weighting_scheme calc
_refine_ls_wR_factor_gt 0.2214
_refine_ls_wR_factor_ref 0.2716
_reflns_number_gt 5705
_reflns_number_total 10036
_reflns_threshold_expression >2sigma(I)
_cod_data_source_file om060849%2Bsi20061127_073248.cif
_cod_data_source_block Ir(ttp)COC6H4tBu(2d)
_cod_depositor_comments
;
The following automatic conversions were performed:

'_symmetry_cell_setting' value 'Monoclinic' changed to 'monoclinic'
according to
/usr/data/users/saulius/automatic-downloads/retrospective/ACS/lib/dictionaries/cif_core.dic
dictionary named 'cif_core.dic' version 2.4.2 from 2011-04-26.

Automatic conversion script
Id: cif_fix_values 2281 2013-09-26 08:29:07Z andrius 
;
_cod_original_cell_volume 5695.3(13)
_cod_original_sg_symbol_H-M P2/n
_cod_database_code 4083628

loop_
_symmetry_equiv_pos_as_xyz
'x, y, z'
'-x+1/2, y, -z+1/2'
'-x, -y, -z'
'x-1/2, -y, z-1/2'

loop_
_atom_site_label
_atom_site_type_symbol
_atom_site_fract_x
_atom_site_fract_y
_atom_site_fract_z
_atom_site_U_iso_or_equiv
_atom_site_adp_type
_atom_site_occupancy
_atom_site_symmetry_multiplicity
_atom_site_calc_flag
_atom_site_refinement_flags
Ir1 Ir 0.75541(2) 0.27691(4) 0.50076(2) 0.0585(2) Uani 1 1 d .
O1 O 0.8818(6) 0.2572(9) 0.5788(6) 0.097(4) Uani 1 1 d .
O2 O 0.6636(4) 0.2279(8) 0.4208(5) 0.081(3) Uani 1 1 d .
N1 N 0.6904(5) 0.3318(8) 0.5562(5) 0.057(3) Uani 1 1 d .
N2 N 0.7508(4) 0.1417(8) 0.5444(5) 0.056(3) Uani 1 1 d .
N3 N 0.8156(5) 0.2185(8) 0.4423(5) 0.059(3) Uani 1 1 d .
N4 N 0.7547(5) 0.4066(8) 0.4536(5) 0.065(3) Uani 1 1 d .
C1 C 0.6650(6) 0.4243(10) 0.5529(6) 0.058(3) Uani 1 1 d .
C2 C 0.6226(7) 0.4338(11) 0.6007(7) 0.075(4) Uani 1 1 d .
H2A H 0.6001 0.4905 0.6094 0.089 Uiso 1 1 calc R
C3 C 0.6213(6) 0.3463(11) 0.6303(7) 0.071(4) Uani 1 1 d .
H3A H 0.5966 0.3300 0.6624 0.085 Uiso 1 1 calc R
C4 C 0.6638(6) 0.2837(10) 0.6039(6) 0.058(3) Uani 1 1 d .
C5 C 0.6752(6) 0.1857(11) 0.6203(6) 0.063(4) Uani 1 1 d .
C6 C 0.7163(6) 0.1194(10) 0.5943(6) 0.060(3) Uani 1 1 d .
C7 C 0.7297(7) 0.0201(11) 0.6135(7) 0.074(4) Uani 1 1 d .
H7A H 0.7125 -0.0136 0.6459 0.089 Uiso 1 1 calc R
C8 C 0.7714(7) -0.0166(11) 0.5770(7) 0.078(4) Uani 1 1 d .
H8A H 0.7881 -0.0806 0.5788 0.094 Uiso 1 1 calc R
C9 C 0.7854(6) 0.0613(12) 0.5342(7) 0.077(4) Uani 1 1 d .
C10 C 0.8252(6) 0.0495(9) 0.4866(7) 0.061(3) Uani 1 1 d .
C11 C 0.8393(6) 0.1228(12) 0.4436(7) 0.067(4) Uani 1 1 d .
C12 C 0.8817(7) 0.1138(12) 0.3958(6) 0.071(4) Uani 1 1 d .
H12A H 0.9037 0.0568 0.3867 0.085 Uiso 1 1 calc R
C13 C 0.8842(7) 0.2017(13) 0.3666(7) 0.077(4) Uani 1 1 d .
H13A H 0.9076 0.2160 0.3332 0.092 Uiso 1 1 calc R
C14 C 0.8446(7) 0.2695(13) 0.3955(6) 0.070(4) Uani 1 1 d .
C15 C 0.8329(6) 0.3682(12) 0.3787(6) 0.064(3) Uani 1 1 d .
C16 C 0.7906(6) 0.4310(11) 0.4046(7) 0.067(4) Uani 1 1 d .
C17 C 0.7760(7) 0.5318(11) 0.3840(7) 0.072(4) Uani 1 1 d .
H17A H 0.7936 0.5655 0.3518 0.086 Uiso 1 1 calc R
C18 C 0.7326(7) 0.5685(11) 0.4194(7) 0.077(4) Uani 1 1 d .
H18A H 0.7146 0.6317 0.4159 0.093 Uiso 1 1 calc R
C19 C 0.7192(6) 0.4927(9) 0.4633(6) 0.057(3) Uani 1 1 d .
C20 C 0.6766(6) 0.4982(10) 0.5093(6) 0.060(3) Uani 1 1 d .
C21 C 0.6386(6) 0.1422(10) 0.6724(6) 0.064(3) Uani 1 1 d .
C22 C 0.5861(9) 0.0846(18) 0.6549(8) 0.136(9) Uani 1 1 d .
H22A H 0.5717 0.0695 0.6109 0.163 Uiso 1 1 calc R
C23 C 0.5534(11) 0.0479(19) 0.7021(11) 0.159(11) Uani 1 1 d .
H23A H 0.5174 0.0070 0.6888 0.191 Uiso 1 1 calc R
C24 C 0.5703(10) 0.0677(15) 0.7670(10) 0.104(6) Uani 1 1 d .
C25 C 0.6240(9) 0.1270(18) 0.7839(8) 0.114(7) Uani 1 1 d .
H25A H 0.6376 0.1443 0.8276 0.137 Uiso 1 1 calc R
C26 C 0.6574(8) 0.1608(17) 0.7375(8) 0.111(7) Uani 1 1 d .
H26A H 0.6950 0.1985 0.7507 0.133 Uiso 1 1 calc R
C27 C 0.5327(12) 0.0280(18) 0.8208(10) 0.161(10) Uani 1 1 d .
H27A H 0.5527 0.0534 0.8627 0.242 Uiso 1 1 calc R
H27B H 0.5346 -0.0429 0.8215 0.242 Uiso 1 1 calc R
H27C H 0.4877 0.0490 0.8112 0.242 Uiso 1 1 calc R
C31 C 0.8593(6) -0.0481(11) 0.4824(7) 0.067(4) Uani 1 1 d .
C32 C 0.8274(9) -0.1311(15) 0.4578(11) 0.119(7) Uani 1 1 d .
H32A H 0.7822 -0.1281 0.4437 0.142 Uiso 1 1 calc R
C33 C 0.8585(11) -0.2183(16) 0.4529(16) 0.149(11) Uani 1 1 d .
H33A H 0.8343 -0.2731 0.4358 0.179 Uiso 1 1 calc R
C34 C 0.9233(10) -0.2272(14) 0.4721(11) 0.103(6) Uani 1 1 d .
C35 C 0.9549(9) -0.1491(16) 0.5007(11) 0.116(7) Uani 1 1 d .
H35A H 0.9991 -0.1550 0.5188 0.139 Uiso 1 1 calc R
C36 C 0.9242(7) -0.0604(13) 0.5042(8) 0.090(5) Uani 1 1 d .
H36A H 0.9489 -0.0065 0.5222 0.108 Uiso 1 1 calc R
C37 C 0.9612(11) -0.3265(14) 0.4654(13) 0.154(10) Uani 1 1 d .
H37A H 1.0070 -0.3175 0.4823 0.231 Uiso 1 1 calc R
H37B H 0.9558 -0.3451 0.4200 0.231 Uiso 1 1 calc R
H37C H 0.9438 -0.3776 0.4897 0.231 Uiso 1 1 calc R
C41 C 0.8714(7) 0.4118(12) 0.3305(7) 0.076(4) Uani 1 1 d .
C42 C 0.8467(8) 0.414(2) 0.2642(9) 0.170(13) Uani 1 1 d .
H42A H 0.8060 0.3854 0.2491 0.204 Uiso 1 1 calc R
C43 C 0.8808(11) 0.457(3) 0.2199(11) 0.22(2) Uani 1 1 d .
H43A H 0.8631 0.4575 0.1755 0.268 Uiso 1 1 calc R
C44 C 0.9428(12) 0.501(2) 0.2421(14) 0.176(15) Uani 1 1 d .
C45 C 0.9663(10) 0.4983(17) 0.3055(14) 0.139(9) Uani 1 1 d .
H45A H 1.0066 0.5277 0.3212 0.166 Uiso 1 1 calc R
C46 C 0.9312(8) 0.4519(13) 0.3496(8) 0.091(5) Uani 1 1 d .
H46A H 0.9500 0.4488 0.3937 0.110 Uiso 1 1 calc R
C47 C 0.9839(13) 0.556(3) 0.1992(14) 0.26(2) Uani 1 1 d .
H47A H 1.0236 0.5790 0.2258 0.388 Uiso 1 1 calc R
H47B H 0.9594 0.6109 0.1786 0.388 Uiso 1 1 calc R
H47C H 0.9947 0.5118 0.1661 0.388 Uiso 1 1 calc R
C51 C 0.6436(6) 0.5978(10) 0.5130(6) 0.061(3) Uani 1 1 d .
C52 C 0.6778(8) 0.6785(12) 0.5395(8) 0.090(5) Uani 1 1 d .
H52A H 0.7224 0.6724 0.5562 0.107 Uiso 1 1 calc R
C53 C 0.6472(10) 0.7700(14) 0.5419(12) 0.111(7) Uani 1 1 d .
H53A H 0.6703 0.8219 0.5645 0.133 Uiso 1 1 calc R
C54 C 0.5864(10) 0.7839(13) 0.5129(11) 0.100(6) Uani 1 1 d .
C55 C 0.5497(9) 0.7030(16) 0.4886(10) 0.110(6) Uani 1 1 d .
H55A H 0.5051 0.7108 0.4729 0.132 Uiso 1 1 calc R
C56 C 0.5776(7) 0.6110(12) 0.4871(8) 0.089(5) Uani 1 1 d .
H56A H 0.5524 0.5578 0.4688 0.106 Uiso 1 1 calc R
C57 C 0.5564(12) 0.8874(16) 0.5138(13) 0.160(10) Uani 1 1 d .
H57A H 0.5896 0.9333 0.5331 0.240 Uiso 1 1 calc R
H57B H 0.5215 0.8862 0.5390 0.240 Uiso 1 1 calc R
H57C H 0.5393 0.9077 0.4697 0.240 Uiso 1 1 calc R
C61 C 0.8344(7) 0.3134(10) 0.5668(7) 0.064(3) Uani 1 1 d .
C62 C 0.8382(7) 0.4134(11) 0.5990(8) 0.077(4) Uani 1 1 d .
C63 C 0.8230(10) 0.4217(14) 0.6608(9) 0.118(7) Uani 1 1 d .
H63A H 0.8062 0.3676 0.6802 0.142 Uiso 1 1 calc R
C64 C 0.8325(10) 0.5115(14) 0.6944(9) 0.112(7) Uani 1 1 d .
H64A H 0.8217 0.5156 0.7362 0.135 Uiso 1 1 calc R
C65 C 0.8572(8) 0.5941(12) 0.6685(8) 0.087(5) Uani 1 1 d .
C66 C 0.8686(9) 0.5874(14) 0.6039(8) 0.103(6) Uani 1 1 d .
H66A H 0.8818 0.6429 0.5830 0.124 Uiso 1 1 calc R
C67 C 0.8601(8) 0.4968(13) 0.5709(8) 0.095(5) Uani 1 1 d .
H67A H 0.8694 0.4926 0.5285 0.114 Uiso 1 1 calc R
C68 C 0.8714(9) 0.6917(12) 0.7053(10) 0.098(5) Uani 1 1 d .
C69 C 0.8749(13) 0.6754(16) 0.7828(10) 0.167(11) Uani 1 1 d .
H69A H 0.9119 0.6343 0.7994 0.250 Uiso 1 1 calc R
H69B H 0.8353 0.6438 0.7906 0.250 Uiso 1 1 calc R
H69C H 0.8795 0.7382 0.8047 0.250 Uiso 1 1 calc R
C70 C 0.8120(14) 0.7575(17) 0.6745(16) 0.231(18) Uani 1 1 d .
H70A H 0.8127 0.7664 0.6286 0.346 Uiso 1 1 calc R
H70B H 0.8152 0.8207 0.6959 0.346 Uiso 1 1 calc R
H70C H 0.7717 0.7258 0.6801 0.346 Uiso 1 1 calc R
C71 C 0.9388(13) 0.7298(18) 0.6943(17) 0.209(15) Uani 1 1 d .
H71A H 0.9724 0.6843 0.7133 0.313 Uiso 1 1 calc R
H71B H 0.9470 0.7934 0.7147 0.313 Uiso 1 1 calc R
H71C H 0.9391 0.7357 0.6482 0.313 Uiso 1 1 calc R
C81 C 0.663(3) 0.134(4) 0.364(2) 0.36(3) Uani 1 1 d U
H81A H 0.7042 0.1192 0.3501 0.430 Uiso 1 1 calc R
H81B H 0.6372 0.0757 0.3705 0.430 Uiso 1 1 calc R
C82 C 0.621(3) 0.232(5) 0.329(3) 0.46(4) Uani 1 1 d U
H82A H 0.6362 0.2960 0.3461 0.552 Uiso 1 1 calc R
H82B H 0.6121 0.2313 0.2810 0.552 Uiso 1 1 calc R
C83 C 0.568(2) 0.183(3) 0.362(2) 0.270(19) Uani 1 1 d U
H83A H 0.5695 0.1113 0.3626 0.325 Uiso 1 1 calc R
H83B H 0.5235 0.2063 0.3462 0.325 Uiso 1 1 calc R
C84 C 0.6013(13) 0.233(2) 0.4293(15) 0.164(10) Uani 1 1 d U
H84A H 0.5868 0.3004 0.4331 0.197 Uiso 1 1 calc R
H84B H 0.5936 0.1950 0.4671 0.197 Uiso 1 1 calc R

loop_
_atom_site_aniso_label
_atom_site_aniso_U_11
_atom_site_aniso_U_22
_atom_site_aniso_U_33
_atom_site_aniso_U_23
_atom_site_aniso_U_13
_atom_site_aniso_U_12
Ir1 0.0616(3) 0.0643(4) 0.0545(3) -0.0012(3) 0.0237(2) 0.0029(3)
O1 0.083(7) 0.112(9) 0.093(8) -0.015(7) 0.007(6) 0.011(7)
O2 0.054(5) 0.117(9) 0.068(6) -0.033(6) 0.000(4) -0.015(5)
N1 0.061(6) 0.050(6) 0.059(6) -0.010(5) 0.007(5) 0.005(5)
N2 0.052(5) 0.063(7) 0.057(6) 0.009(5) 0.021(5) 0.012(5)
N3 0.057(6) 0.060(7) 0.063(7) -0.002(6) 0.017(5) 0.000(5)
N4 0.057(6) 0.069(7) 0.068(7) -0.024(6) 0.012(5) 0.002(5)
C1 0.049(6) 0.067(9) 0.062(8) -0.014(7) 0.021(6) -0.001(6)
C2 0.081(9) 0.068(10) 0.084(10) 0.004(8) 0.039(8) 0.020(8)
C3 0.067(8) 0.079(10) 0.077(9) -0.002(8) 0.045(7) 0.005(7)
C4 0.066(7) 0.062(9) 0.056(8) 0.001(7) 0.035(6) -0.006(7)
C5 0.060(7) 0.082(10) 0.053(8) -0.006(7) 0.024(6) -0.009(7)
C6 0.061(7) 0.059(8) 0.061(8) -0.004(7) 0.015(6) 0.002(6)
C7 0.076(9) 0.075(10) 0.076(10) 0.002(8) 0.026(8) 0.005(8)
C8 0.094(11) 0.063(9) 0.084(11) 0.002(8) 0.032(9) -0.001(8)
C9 0.054(7) 0.104(12) 0.077(10) -0.035(9) 0.025(7) -0.011(8)
C10 0.057(7) 0.054(8) 0.075(9) -0.018(7) 0.019(6) 0.008(6)
C11 0.054(7) 0.092(11) 0.060(8) -0.012(8) 0.024(6) -0.003(7)
C12 0.078(9) 0.083(11) 0.058(8) -0.009(8) 0.031(7) 0.010(8)
C13 0.068(8) 0.105(13) 0.067(9) -0.012(9) 0.038(7) 0.000(8)
C14 0.062(8) 0.107(12) 0.045(7) -0.005(8) 0.022(6) -0.008(8)
C15 0.058(7) 0.078(10) 0.060(8) 0.002(7) 0.020(6) 0.003(7)
C16 0.062(8) 0.078(10) 0.062(8) 0.001(7) 0.013(7) -0.015(7)
C17 0.070(8) 0.067(9) 0.083(10) 0.015(8) 0.024(8) -0.010(7)
C18 0.079(9) 0.073(10) 0.083(10) 0.019(8) 0.024(8) -0.005(8)
C19 0.061(7) 0.048(7) 0.062(8) 0.013(6) 0.008(6) 0.005(6)
C20 0.055(7) 0.056(8) 0.068(8) -0.008(7) 0.010(6) 0.003(6)
C21 0.066(8) 0.073(9) 0.058(8) -0.001(7) 0.024(6) -0.008(7)
C22 0.119(14) 0.24(3) 0.056(10) -0.016(13) 0.034(10) -0.086(16)
C23 0.17(2) 0.20(3) 0.113(17) -0.030(17) 0.051(16) -0.12(2)
C24 0.115(15) 0.119(15) 0.088(13) 0.024(12) 0.044(11) 0.001(12)
C25 0.095(13) 0.19(2) 0.062(10) 0.010(12) 0.025(9) 0.009(14)
C26 0.072(10) 0.20(2) 0.064(10) -0.014(12) 0.020(8) -0.033(12)
C27 0.19(2) 0.18(2) 0.136(18) 0.026(17) 0.112(18) -0.036(19)
C31 0.059(8) 0.069(9) 0.078(9) -0.019(8) 0.025(7) -0.001(7)
C32 0.082(11) 0.093(14) 0.18(2) -0.032(14) 0.006(12) 0.009(10)
C33 0.090(14) 0.100(16) 0.26(3) -0.070(18) 0.029(17) -0.008(12)
C34 0.106(14) 0.081(13) 0.137(17) -0.006(12) 0.061(13) 0.010(11)
C35 0.079(11) 0.116(17) 0.143(18) -0.039(14) -0.008(11) 0.014(11)
C36 0.069(9) 0.080(11) 0.113(13) -0.028(10) -0.005(9) 0.013(8)
C37 0.17(2) 0.085(14) 0.23(3) -0.012(17) 0.08(2) 0.042(14)
C41 0.058(8) 0.106(12) 0.068(9) 0.020(9) 0.025(7) 0.017(8)
C42 0.069(11) 0.37(4) 0.075(12) 0.078(18) 0.020(9) 0.012(16)
C43 0.091(15) 0.48(6) 0.112(17) 0.15(3) 0.049(14) 0.08(2)
C44 0.126(19) 0.27(3) 0.16(2) 0.14(2) 0.096(18) 0.10(2)
C45 0.101(14) 0.15(2) 0.19(2) 0.020(19) 0.091(17) -0.004(14)
C46 0.076(10) 0.115(14) 0.086(11) 0.016(10) 0.020(9) -0.001(9)
C47 0.19(3) 0.36(5) 0.27(3) 0.21(3) 0.17(3) 0.09(3)
C51 0.057(7) 0.061(8) 0.066(8) 0.004(7) 0.012(6) 0.011(6)
C52 0.076(10) 0.071(11) 0.115(14) -0.026(10) -0.001(9) 0.002(8)
C53 0.093(13) 0.079(12) 0.147(19) -0.042(12) -0.013(12) 0.011(11)
C54 0.097(13) 0.069(11) 0.136(17) -0.014(11) 0.020(12) 0.026(10)
C55 0.076(11) 0.110(16) 0.138(18) -0.016(13) 0.001(11) 0.016(10)
C56 0.074(10) 0.075(11) 0.116(13) -0.017(10) 0.011(9) 0.009(8)
C57 0.17(2) 0.101(17) 0.21(3) -0.018(18) 0.020(19) 0.055(16)
C61 0.065(8) 0.066(9) 0.066(9) 0.008(7) 0.029(7) 0.013(7)
C62 0.066(8) 0.076(10) 0.088(11) 0.012(9) 0.015(8) -0.008(7)
C63 0.176(19) 0.105(14) 0.093(13) -0.031(11) 0.079(13) -0.055(13)
C64 0.156(17) 0.093(13) 0.099(13) -0.032(11) 0.051(12) -0.047(13)
C65 0.094(11) 0.071(10) 0.090(12) -0.009(9) 0.000(9) -0.017(9)
C66 0.149(16) 0.090(13) 0.072(11) -0.007(10) 0.021(11) -0.028(11)
C67 0.122(13) 0.099(13) 0.067(10) -0.006(10) 0.026(9) -0.034(11)
C68 0.106(13) 0.057(10) 0.123(15) -0.021(10) 0.000(11) -0.006(9)
C69 0.27(3) 0.098(16) 0.110(18) -0.013(14) -0.031(18) 0.004(18)
C70 0.25(3) 0.100(18) 0.29(4) -0.03(2) -0.11(3) 0.06(2)
C71 0.17(2) 0.13(2) 0.34(4) -0.14(3) 0.07(3) -0.053(18)
C81 0.36(3) 0.36(3) 0.36(3) -0.004(10) 0.067(11) 0.007(10)
C82 0.46(4) 0.46(4) 0.46(4) 0.008(10) 0.084(13) 0.002(10)
C83 0.26(2) 0.27(2) 0.27(2) -0.001(10) 0.020(10) -0.013(10)
C84 0.155(13) 0.181(13) 0.157(13) -0.020(9) 0.028(9) 0.003(9)

loop_
_atom_type_symbol
_atom_type_description
_atom_type_scat_dispersion_real
_atom_type_scat_dispersion_imag
_atom_type_scat_source
C C 0.0033 0.0016 'International Tables Vol C Tables 4.2.6.8 and 6.1.1.4'
H H 0.0000 0.0000 'International Tables Vol C Tables 4.2.6.8 and 6.1.1.4'
N N 0.0061 0.0033 'International Tables Vol C Tables 4.2.6.8 and 6.1.1.4'
O O 0.0106 0.0060 'International Tables Vol C Tables 4.2.6.8 and 6.1.1.4'
Ir Ir -1.4442 7.9887 'International Tables Vol C Tables 4.2.6.8 and 6.1.1.4'

loop_
_geom_angle_atom_site_label_1
_geom_angle_atom_site_label_2
_geom_angle_atom_site_label_3
_geom_angle
C61 Ir1 N4 93.2(5)
C61 Ir1 N3 89.6(5)
N4 Ir1 N3 90.3(4)
C61 Ir1 N1 93.7(4)
N4 Ir1 N1 90.2(4)
N3 Ir1 N1 176.7(4)
C61 Ir1 N2 90.7(5)
N4 Ir1 N2 176.1(4)
N3 Ir1 N2 89.7(4)
N1 Ir1 N2 89.6(4)
C61 Ir1 O2 177.7(4)
N4 Ir1 O2 88.1(4)
N3 Ir1 O2 88.5(4)
N1 Ir1 O2 88.3(4)
N2 Ir1 O2 88.1(4)
C84 O2 C81 103(2)
C84 O2 Ir1 124.5(14)
C81 O2 Ir1 126.1(19)
C1 N1 C4 106.1(10)
C1 N1 Ir1 126.2(9)
C4 N1 Ir1 127.7(8)
C9 N2 C6 107.3(11)
C9 N2 Ir1 126.2(9)
C6 N2 Ir1 126.3(8)
C11 N3 C14 106.3(11)
C11 N3 Ir1 127.0(8)
C14 N3 Ir1 126.5(9)
C16 N4 C19 105.2(11)
C16 N4 Ir1 126.8(9)
C19 N4 Ir1 127.9(8)
N1 C1 C20 126.0(11)
N1 C1 C2 108.9(12)
C20 C1 C2 125.1(12)
C3 C2 C1 107.5(12)
C2 C3 C4 107.1(11)
N1 C4 C5 124.2(11)
N1 C4 C3 110.4(12)
C5 C4 C3 125.3(11)
C4 C5 C6 127.4(11)
C4 C5 C21 117.3(11)
C6 C5 C21 115.3(13)
N2 C6 C5 124.7(12)
N2 C6 C7 108.4(11)
C5 C6 C7 126.9(12)
C8 C7 C6 108.0(13)
C7 C8 C9 107.0(13)
N2 C9 C10 126.8(15)
N2 C9 C8 109.2(11)
C10 C9 C8 123.8(14)
C9 C10 C11 125.5(13)
C9 C10 C31 118.6(13)
C11 C10 C31 115.9(11)
N3 C11 C10 124.5(11)
N3 C11 C12 108.8(13)
C10 C11 C12 126.7(14)
C13 C12 C11 108.1(13)
C12 C13 C14 108.3(12)
C15 C14 N3 124.6(12)
C15 C14 C13 126.9(13)
N3 C14 C13 108.4(14)
C16 C15 C14 125.8(12)
C16 C15 C41 117.2(13)
C14 C15 C41 117.0(12)
C15 C16 N4 125.7(13)
C15 C16 C17 125.1(13)
N4 C16 C17 109.2(12)
C18 C17 C16 108.1(12)
C17 C18 C19 107.5(13)
C20 C19 N4 122.8(11)
C20 C19 C18 127.2(12)
N4 C19 C18 110.0(11)
C1 C20 C19 126.7(12)
C1 C20 C51 118.4(11)
C19 C20 C51 114.8(12)
C22 C21 C26 117.3(14)
C22 C21 C5 120.5(13)
C26 C21 C5 122.2(13)
C21 C22 C23 119.6(17)
C24 C23 C22 124.0(18)
C23 C24 C25 115.6(16)
C23 C24 C27 124(2)
C25 C24 C27 120.1(19)
C26 C25 C24 120.4(18)
C25 C26 C21 123.1(17)
C36 C31 C32 114.6(15)
C36 C31 C10 122.4(13)
C32 C31 C10 123.0(13)
C33 C32 C31 122.8(18)
C34 C33 C32 121(2)
C35 C34 C33 116.9(18)
C35 C34 C37 120(2)
C33 C34 C37 123(2)
C34 C35 C36 121.9(18)
C31 C36 C35 122.2(16)
C46 C41 C42 116.8(15)
C46 C41 C15 121.9(14)
C42 C41 C15 121.4(15)
C43 C42 C41 122(2)
C42 C43 C44 120(2)
C45 C44 C43 118.2(19)
C45 C44 C47 116(3)
C43 C44 C47 125(3)
C44 C45 C46 121(2)
C41 C46 C45 122.5(18)
C52 C51 C56 117.4(13)
C52 C51 C20 121.6(12)
C56 C51 C20 121.0(13)
C51 C52 C53 121.2(15)
C54 C53 C52 121.0(17)
C53 C54 C55 118.6(17)
C53 C54 C57 119(2)
C55 C54 C57 122.1(19)
C56 C55 C54 121.4(17)
C55 C56 C51 119.7(16)
O1 C61 C62 119.1(14)
O1 C61 Ir1 120.8(11)
C62 C61 Ir1 119.9(10)
C63 C62 C67 118.0(16)
C63 C62 C61 118.9(14)
C67 C62 C61 123.0(14)
C62 C63 C64 120.0(17)
C65 C64 C63 122.9(16)
C64 C65 C66 117.0(16)
C64 C65 C68 124.1(16)
C66 C65 C68 118.9(16)
C65 C66 C67 119.7(16)
C62 C67 C66 122.2(15)
C65 C68 C71 108.6(16)
C65 C68 C70 102.6(15)
C71 C68 C70 115(2)
C65 C68 C69 110.6(15)
C71 C68 C69 107.7(19)
C70 C68 C69 113(2)
C82 C81 O2 70(3)
C83 C82 C81 79(4)
C82 C83 C84 88(4)
O2 C84 C83 99(2)

loop_
_geom_bond_atom_site_label_1
_geom_bond_atom_site_label_2
_geom_bond_distance
Ir1 C61 2.004(15)
Ir1 N4 2.007(12)
Ir1 N3 2.034(10)
Ir1 N1 2.048(10)
Ir1 N2 2.049(10)
Ir1 O2 2.389(8)
O1 C61 1.230(16)
O2 C84 1.33(3)
O2 C81 1.73(5)
N1 C1 1.354(16)
N1 C4 1.371(15)
N2 C9 1.338(17)
N2 C6 1.383(15)
N3 C11 1.383(17)
N3 C14 1.403(16)
N4 C16 1.392(16)
N4 C19 1.408(15)
C1 C20 1.393(18)
C1 C2 1.433(16)
C2 C3 1.336(19)
C3 C4 1.396(17)
C4 C5 1.379(19)
C5 C6 1.404(17)
C5 C21 1.533(17)
C6 C7 1.415(18)
C7 C8 1.333(18)
C8 C9 1.44(2)
C9 C10 1.395(17)
C10 C11 1.396(19)
C10 C31 1.506(17)
C11 C12 1.433(16)
C12 C13 1.34(2)
C13 C14 1.426(19)
C14 C15 1.39(2)
C15 C16 1.389(18)
C15 C41 1.498(18)
C16 C17 1.445(19)
C17 C18 1.345(18)
C18 C19 1.427(17)
C19 C20 1.403(17)
C20 C51 1.518(17)
C21 C22 1.33(2)
C21 C26 1.361(19)
C22 C23 1.37(2)
C23 C24 1.36(3)
C24 C25 1.36(3)
C24 C27 1.56(2)
C25 C26 1.35(2)
C31 C36 1.350(18)
C31 C32 1.36(2)
C32 C33 1.36(3)
C33 C34 1.33(3)
C34 C35 1.33(3)
C34 C37 1.57(2)
C35 C36 1.36(2)
C41 C46 1.34(2)
C41 C42 1.38(2)
C42 C43 1.38(3)
C43 C44 1.41(4)
C44 C45 1.32(3)
C44 C47 1.52(3)
C45 C46 1.41(2)
C51 C52 1.364(19)
C51 C56 1.387(18)
C52 C53 1.40(2)
C53 C54 1.31(3)
C54 C55 1.38(3)
C54 C57 1.53(2)
C55 C56 1.37(2)
C61 C62 1.50(2)
C62 C63 1.37(2)
C62 C67 1.38(2)
C63 C64 1.40(2)
C64 C65 1.37(2)
C65 C66 1.40(2)
C65 C68 1.53(2)
C66 C67 1.40(2)
C68 C71 1.54(3)
C68 C70 1.56(3)
C68 C69 1.61(3)
C81 C82 1.68(7)
C82 C83 1.54(6)
C83 C84 1.59(4)
